data_4349599
loop_
_publ_author_name
'Donsbach, C.'
'Dehnen, S.'

_publ_section_title
;
 Syntheses and properties of selenido mercurates with
 [HgSe2]2&#x2212;anions in diverse chemical environments
;
_journal_issue 2
_journal_name_full 'Inorganic Chemistry Frontiers'
_journal_page_first 336
_journal_paper_doi 10.1039/C6QI00481D
_journal_volume 4
_journal_year 2017
_chemical_formula_moiety '0.25(Cs8 H16 Hg4 O8 Se8)'
_chemical_formula_sum 'Cs2 H4 Hg O2 Se2'
_chemical_formula_weight 660.36
_space_group_crystal_system orthorhombic
_space_group_IT_number 66
_space_group_name_Hall '-C 2 2c'
_space_group_name_H-M_alt 'C c c m'
_atom_sites_solution_primary dual
_audit_creation_date 2016-10-06
_audit_creation_method
;
Olex2 1.2
(compiled 2016.09.09 svn.r3337 for OlexSys, GUI svn.r5227)
;
_audit_update_record
;
2016-11-02 deposited with the CCDC.
2016-12-07 downloaded from the CCDC.
;
_cell_angle_alpha 90
_cell_angle_beta 90
_cell_angle_gamma 90
_cell_formula_units_Z 4
_cell_length_a 7.5853(8)
_cell_length_b 16.7226(14)
_cell_length_c 7.0333(6)
_cell_measurement_reflns_used 2900
_cell_measurement_temperature 100
_cell_measurement_theta_max 29.615
_cell_measurement_theta_min 2.435
_cell_volume 892.15(14)
_computing_molecular_graphics 'Olex2 (Dolomanov et al., 2009)'
_computing_publication_material 'Olex2 (Dolomanov et al., 2009)'
_computing_structure_refinement 'ShelXL (Sheldrick, 2015)'
_computing_structure_solution 'ShelXT (Sheldrick, 2015)'
_diffrn_ambient_temperature 100
_diffrn_measured_fraction_theta_full 0.995
_diffrn_measured_fraction_theta_max 0.996
_diffrn_measurement_device_type 'STOE IPDS-2T'
_diffrn_measurement_method '\w scans'
_diffrn_radiation_type MoK\a
_diffrn_radiation_wavelength 0.71073
_diffrn_reflns_av_R_equivalents 0.1042
_diffrn_reflns_av_unetI/netI 0.0635
_diffrn_reflns_Laue_measured_fraction_full 0.995
_diffrn_reflns_Laue_measured_fraction_max 0.996
_diffrn_reflns_limit_h_max 8
_diffrn_reflns_limit_h_min -9
_diffrn_reflns_limit_k_max 18
_diffrn_reflns_limit_k_min -21
_diffrn_reflns_limit_l_max 7
_diffrn_reflns_limit_l_min -8
_diffrn_reflns_number 1661
_diffrn_reflns_point_group_measured_fraction_full 0.995
_diffrn_reflns_point_group_measured_fraction_max 0.996
_diffrn_reflns_theta_full 25.242
_diffrn_reflns_theta_max 26.986
_diffrn_reflns_theta_min 2.436
_diffrn_standards_number 0
_exptl_absorpt_coefficient_mu 33.378
_exptl_absorpt_correction_T_max 0.5927
_exptl_absorpt_correction_T_min 0.0304
_exptl_absorpt_correction_type numerical
_exptl_absorpt_process_details 'STOE X-Area'
_exptl_crystal_colour yellow
_exptl_crystal_colour_primary yellow
_exptl_crystal_density_diffrn 4.888
_exptl_crystal_description needle
_exptl_crystal_F_000 1097
_exptl_crystal_size_max 0.28
_exptl_crystal_size_mid 0.03
_exptl_crystal_size_min 0.02
_refine_diff_density_max 3.057
_refine_diff_density_min -4.479
_refine_diff_density_rms 0.608
_refine_ls_extinction_coef 0.0039(6)
_refine_ls_extinction_expression Fc^*^=kFc[1+0.001xFc^2^\l^3^/sin(2\q)]^-1/4^
_refine_ls_extinction_method 'SHELXL-2014/7 (Sheldrick 2014'
_refine_ls_goodness_of_fit_ref 1.076
_refine_ls_hydrogen_treatment undef
_refine_ls_matrix_type full
_refine_ls_number_parameters 22
_refine_ls_number_reflns 532
_refine_ls_number_restraints 0
_refine_ls_restrained_S_all 1.076
_refine_ls_R_factor_all 0.0594
_refine_ls_R_factor_gt 0.0564
_refine_ls_shift/su_max 0.000
_refine_ls_shift/su_mean 0.000
_refine_ls_structure_factor_coef Fsqd
_refine_ls_weighting_details 'w=1/[\s^2^(Fo^2^)+(0.1008P)^2^] where P=(Fo^2^+2Fc^2^)/3'
_refine_ls_weighting_scheme calc
_refine_ls_wR_factor_gt 0.1406
_refine_ls_wR_factor_ref 0.1448
_reflns_Friedel_coverage 0.000
_reflns_number_gt 479
_reflns_number_total 532
_reflns_threshold_expression 'I > 2\s(I)'
_cod_data_source_file c6qi00481d1.cif
_cod_data_source_block compound2
_cod_database_code 4349599
_shelx_space_group_comment
;
The symmetry employed for this shelxl refinement is uniquely defined
by the following loop, which should always be used as a source of
symmetry information in preference to the above space-group names.
They are only intended as comments.
;
_olex2_refinement_description
;
;
_shelx_shelxl_version_number 2014/7
_olex2_submission_special_instructions 'No special instructions were received'

loop_
_space_group_symop_operation_xyz
'x, y, z'
'-x, -y, z'
'-x, y, -z+1/2'
'x, -y, -z+1/2'
'x+1/2, y+1/2, z'
'-x+1/2, -y+1/2, z'
'-x+1/2, y+1/2, -z+1/2'
'x+1/2, -y+1/2, -z+1/2'
'-x, -y, -z'
'x, y, -z'
'x, -y, z-1/2'
'-x, y, z-1/2'
'-x+1/2, -y+1/2, -z'
'x+1/2, y+1/2, -z'
'x+1/2, -y+1/2, z-1/2'
'-x+1/2, y+1/2, z-1/2'

loop_
_atom_site_label
_atom_site_type_symbol
_atom_site_fract_x
_atom_site_fract_y
_atom_site_fract_z
_atom_site_U_iso_or_equiv
_atom_site_adp_type
_atom_site_occupancy
_atom_site_site_symmetry_order
_atom_site_calc_flag
_atom_site_refinement_flags_posn
_atom_site_refinement_flags_adp
_atom_site_refinement_flags_occupancy
Hg1 Hg 0.5000 0.5000 0.7500 0.0318(5) Uani 1 4 d S T P
Cs1 Cs 0.83681(13) 0.37050(6) 0.5000 0.0334(5) Uani 1 2 d S T P
Se1 Se 0.3087(2) 0.41513(10) 0.5000 0.0316(6) Uani 1 2 d S T P
O1 O 1.0000 0.2343(9) 0.2500 0.042(3) Uani 1 2 d S T P

loop_
_atom_site_aniso_label
_atom_site_aniso_U_11
_atom_site_aniso_U_22
_atom_site_aniso_U_33
_atom_site_aniso_U_23
_atom_site_aniso_U_13
_atom_site_aniso_U_12
Hg1 0.0349(7) 0.0352(7) 0.0254(6) 0.000 0.000 0.000
Cs1 0.0349(8) 0.0370(7) 0.0283(7) 0.000 0.000 0.0014(4)
Se1 0.0344(9) 0.0360(10) 0.0245(8) 0.000 0.000 -0.0025(6)
O1 0.054(9) 0.037(8) 0.036(7) 0.000 -0.001(4) 0.000

loop_
_atom_type_symbol
_atom_type_description
_atom_type_scat_dispersion_real
_atom_type_scat_dispersion_imag
_atom_type_scat_source
Cs Cs -0.3680 2.1192 'International Tables Vol C Tables 4.2.6.8 and 6.1.1.4'
Hg Hg -2.3894 9.2266 'International Tables Vol C Tables 4.2.6.8 and 6.1.1.4'
O O 0.0106 0.0060 'International Tables Vol C Tables 4.2.6.8 and 6.1.1.4'
Se Se -0.0929 2.2259 'International Tables Vol C Tables 4.2.6.8 and 6.1.1.4'
H H 0.0000 0.0000 'International Tables Vol C Tables 4.2.6.8 and 6.1.1.4'

loop_
_geom_angle_atom_site_label_1
_geom_angle_atom_site_label_2
_geom_angle_atom_site_label_3
_geom_angle
_geom_angle_site_symmetry_1
_geom_angle_site_symmetry_3
Cs1 Hg1 Cs1 124.600(14) 11_566 3_656
Cs1 Hg1 Cs1 95.03(3) 3_656 9_666
Cs1 Hg1 Cs1 110.15(3) 11_566 9_666
Cs1 Hg1 Cs1 95.03(3) 11_566 .
Cs1 Hg1 Cs1 124.600(14) 9_666 .
Cs1 Hg1 Cs1 110.15(3) 3_656 .
Se1 Hg1 Cs1 166.38(2) 9_666 3_656
Se1 Hg1 Cs1 76.00(4) 3_656 3_656
Se1 Hg1 Cs1 68.48(4) 11_566 3_656
Se1 Hg1 Cs1 68.71(2) . 3_656
Se1 Hg1 Cs1 166.38(2) 11_566 .
Se1 Hg1 Cs1 68.48(4) 3_656 11_566
Se1 Hg1 Cs1 166.38(2) . 11_566
Se1 Hg1 Cs1 76.00(4) 11_566 11_566
Se1 Hg1 Cs1 68.71(2) 3_656 .
Se1 Hg1 Cs1 68.71(2) 9_666 11_566
Se1 Hg1 Cs1 76.00(4) . .
Se1 Hg1 Cs1 76.00(4) 9_666 9_666
Se1 Hg1 Cs1 68.48(4) . 9_666
Se1 Hg1 Cs1 166.38(2) 3_656 9_666
Se1 Hg1 Cs1 68.71(2) 11_566 9_666
Se1 Hg1 Cs1 68.48(4) 9_666 .
Se1 Hg1 Se1 114.58(7) 11_566 .
Se1 Hg1 Se1 116.19(6) 3_656 .
Se1 Hg1 Se1 114.58(7) 3_656 9_666
Se1 Hg1 Se1 98.20(4) 9_666 .
Se1 Hg1 Se1 98.20(4) 3_656 11_566
Se1 Hg1 Se1 116.19(6) 11_566 9_666
Hg1 Cs1 Hg1 55.400(14) 9_666 .
Hg1 Cs1 Cs1 109.54(3) . 13_656
Hg1 Cs1 Cs1 109.54(3) 9_666 13_656
Hg1 Cs1 Se1 39.751(18) 9_666 .
Hg1 Cs1 Se1 39.751(18) . .
Se1 Cs1 Hg1 122.98(3) 1_655 .
Se1 Cs1 Hg1 41.76(2) 9_666 9_666
Se1 Cs1 Hg1 41.71(2) 3_656 .
Se1 Cs1 Hg1 41.76(2) 9_666 .
Se1 Cs1 Hg1 97.06(3) 3_656 9_666
Se1 Cs1 Hg1 97.06(3) 3_655 .
Se1 Cs1 Hg1 122.98(3) 1_655 9_666
Se1 Cs1 Hg1 41.71(2) 3_655 9_666
Se1 Cs1 Cs1 95.59(3) 3_656 13_656
Se1 Cs1 Cs1 119.87(4) 1_655 13_656
Se1 Cs1 Cs1 82.46(4) . 13_656
Se1 Cs1 Cs1 95.59(3) 3_655 13_656
Se1 Cs1 Cs1 144.79(4) 9_666 13_656
Se1 Cs1 Se1 73.98(3) 9_666 3_656
Se1 Cs1 Se1 104.29(3) 1_655 3_656
Se1 Cs1 Se1 71.04(3) 3_656 .
Se1 Cs1 Se1 73.98(3) 9_666 3_655
Se1 Cs1 Se1 71.04(3) 3_655 .
Se1 Cs1 Se1 104.29(3) 1_655 3_655
Se1 Cs1 Se1 95.34(4) 1_655 9_666
Se1 Cs1 Se1 157.67(5) 1_655 .
Se1 Cs1 Se1 62.33(4) 9_666 .
Se1 Cs1 Se1 138.50(5) 3_655 3_656
O1 Cs1 Hg1 114.98(8) . 9_666
O1 Cs1 Hg1 160.75(10) . .
O1 Cs1 Hg1 64.4(2) 13_656 .
O1 Cs1 Hg1 64.4(2) 6_655 9_666
O1 Cs1 Hg1 114.98(8) 10_556 .
O1 Cs1 Hg1 91.53(14) 6_655 .
O1 Cs1 Hg1 160.76(10) 10_556 9_666
O1 Cs1 Hg1 91.53(14) 13_656 9_666
O1 Cs1 Cs1 55.36(18) 10_556 13_656
O1 Cs1 Cs1 46.3(2) 13_656 13_656
O1 Cs1 Cs1 46.3(2) 6_655 13_656
O1 Cs1 Cs1 55.36(18) . 13_656
O1 Cs1 Se1 54.94(14) 13_656 3_656
O1 Cs1 Se1 143.37(8) 6_655 1_655
O1 Cs1 Se1 141.74(16) 10_556 3_655
O1 Cs1 Se1 105.0(2) 6_655 9_666
O1 Cs1 Se1 141.74(16) . 3_656
O1 Cs1 Se1 76.21(11) . 1_655
O1 Cs1 Se1 74.66(12) 10_556 3_656
O1 Cs1 Se1 52.05(15) 6_655 .
O1 Cs1 Se1 121.44(7) 10_556 .
O1 Cs1 Se1 52.05(15) 13_656 .
O1 Cs1 Se1 121.44(7) . .
O1 Cs1 Se1 54.94(14) 6_655 3_655
O1 Cs1 Se1 110.41(3) 6_655 3_656
O1 Cs1 Se1 110.41(3) 13_656 3_655
O1 Cs1 Se1 144.22(17) . 9_666
O1 Cs1 Se1 143.37(8) 13_656 1_655
O1 Cs1 Se1 76.21(11) 10_556 1_655
O1 Cs1 Se1 144.22(17) 10_556 9_666
O1 Cs1 Se1 74.66(12) . 3_655
O1 Cs1 Se1 105.0(2) 13_656 9_666
O1 Cs1 O1 68.3(3) 10_556 .
O1 Cs1 O1 59.16(14) 6_655 13_656
O1 Cs1 O1 101.70(4) . 13_656
O1 Cs1 O1 101.70(4) 10_556 6_655
O1 Cs1 O1 69.43(7) 10_556 13_656
O1 Cs1 O1 69.43(7) . 6_655
Hg1 Se1 Hg1 81.80(4) . 9_666
Hg1 Se1 Cs1 151.13(5) 9_666 3_656
Hg1 Se1 Cs1 64.25(4) 9_666 .
Hg1 Se1 Cs1 129.56(4) . 1_455
Hg1 Se1 Cs1 151.13(5) . 3_655
Hg1 Se1 Cs1 129.56(4) 9_666 1_455
Hg1 Se1 Cs1 69.585(15) . 3_656
Hg1 Se1 Cs1 69.75(4) . 9_666
Hg1 Se1 Cs1 64.25(4) . .
Hg1 Se1 Cs1 69.75(4) 9_666 9_666
Hg1 Se1 Cs1 69.585(14) 9_666 3_655
Cs1 Se1 Cs1 157.67(5) 1_455 .
Cs1 Se1 Cs1 84.67(4) 1_455 9_666
Cs1 Se1 Cs1 104.61(3) 3_655 .
Cs1 Se1 Cs1 70.86(3) 1_455 3_656
Cs1 Se1 Cs1 138.50(5) 3_655 3_656
Cs1 Se1 Cs1 117.66(4) 9_666 .
Cs1 Se1 Cs1 70.86(3) 1_455 3_655
Cs1 Se1 Cs1 104.61(3) 3_656 .
Cs1 Se1 Cs1 95.93(3) 9_666 3_655
Cs1 Se1 Cs1 95.93(3) 9_666 3_656
Cs1 O1 Cs1 86.7(4) 3_755 .
Cs1 O1 Cs1 156.7(3) . 15
Cs1 O1 Cs1 78.30(4) 3_755 15
Cs1 O1 Cs1 156.7(3) 3_755 13_656
Cs1 O1 Cs1 121.1(4) 13_656 15
Cs1 O1 Cs1 78.30(4) . 13_656

loop_
_geom_bond_atom_site_label_1
_geom_bond_atom_site_label_2
_geom_bond_distance
_geom_bond_site_symmetry_2
Hg1 Cs1 3.7826(9) 11_566
Hg1 Cs1 3.7826(9) .
Hg1 Cs1 3.7826(9) 3_656
Hg1 Cs1 3.7826(9) 9_666
Hg1 Se1 2.6854(12) 3_656
Hg1 Se1 2.6855(12) .
Hg1 Se1 2.6854(12) 11_566
Hg1 Se1 2.6854(12) 9_666
Cs1 Hg1 3.7826(9) 9_666
Cs1 Cs1 4.240(2) 13_656
Cs1 Se1 4.075(2) .
Cs1 Se1 3.7606(7) 3_655
Cs1 Se1 3.7606(7) 3_656
Cs1 Se1 3.656(2) 1_655
Cs1 Se1 3.751(2) 9_666
Cs1 O1 3.562(7) 6_655
Cs1 O1 3.133(11) 10_556
Cs1 O1 3.133(11) .
Cs1 O1 3.562(7) 13_656
Se1 Hg1 2.6855(12) 9_666
Se1 Cs1 3.751(2) 9_666
Se1 Cs1 3.7606(7) 3_656
Se1 Cs1 3.7606(7) 3_655
Se1 Cs1 3.656(2) 1_455
O1 Cs1 3.133(11) 3_755
O1 Cs1 3.562(7) 15
O1 Cs1 3.562(7) 13_656
